data_4501183
loop_
_publ_author_name
'Amghouz, Zakariae'
'Garc\'ia-Granda, Santiago'
'Garc\'ia, Jos\'e R.'
'Clearfield, Abraham'
'Valiente, Rafael'

_publ_section_title
;
 Organic--Inorganic Hybrids Assembled from Lanthanide and
 1,4-Phenylenebis(phosphonate)
;
_journal_issue 12
_journal_name_full 'Crystal Growth &amp; Design'
_journal_page_first 5289
_journal_paper_doi 10.1021/cg2008254
_journal_volume 11
_journal_year 2011
_chemical_formula_moiety 'C6 H4 Gd O6 P2'
_chemical_formula_sum 'C6 H4 Gd O6 P2'
_chemical_formula_weight 391.28
_space_group_IT_number 15
_symmetry_cell_setting monoclinic
_symmetry_space_group_name_Hall '-C 2yc'
_symmetry_space_group_name_H-M 'C 1 2/c 1'
_cell_angle_alpha 90.00000
_cell_angle_beta 108.367(8)
_cell_angle_gamma 90.00000
_cell_formula_units_Z 4
_cell_length_a 5.4805(12)
_cell_length_b 19.943(4)
_cell_length_c 8.1317(15)
_cell_measurement_temperature 298(2)
_cell_volume 843.5(3)
_computing_cell_refinement 'FULLPROF (Rodriguez-Carvajal, 2006)'
_computing_data_reduction 'FULLPROF (Rodriguez-Carvajal, 2006)'
_computing_molecular_graphics WinPLOTR
_computing_publication_material 'enCIFer (Allen et al., 2004)'
_computing_structure_refinement FULLPROF
_computing_structure_solution 'Coordinates taken for single crystal data'
_diffrn_ambient_temperature 298(2)
_diffrn_radiation_probe x-ray
_diffrn_radiation_type 'Cu K\a'
_diffrn_radiation_wavelength 1.5418
_diffrn_source 'X-ray tube'
_diffrn_source_target Cu
_exptl_absorpt_coefficient_mu 54.594
_exptl_absorpt_correction_type none
_exptl_crystal_density_diffrn 3.081
_exptl_crystal_F_000 728.0
_pd_calc_method 'Rietveld Refinement'
_pd_char_colour white
_pd_instr_location ' ?'
_pd_meas_2theta_range_inc 0.013690
_pd_meas_2theta_range_max 70.02600
_pd_meas_2theta_range_min 6.09400
_pd_meas_number_of_points 4672
_pd_proc_2theta_range_inc 0.013690
_pd_proc_2theta_range_max 69.8206
_pd_proc_2theta_range_min 5.8886
_pd_proc_ls_background_function
;
FullProf Background 6-coeficient polynomial function
;
_pd_proc_ls_peak_cutoff 0.00500
_pd_proc_ls_profile_function Cauchy(Lorentzian)
_pd_proc_ls_prof_R_factor 1.8022
_pd_proc_ls_prof_wR_expected 0.4008
_pd_proc_ls_prof_wR_factor 2.5838
_pd_proc_wavelength 1.540560
_pd_spec_mounting ' ?'
_refine_ls_extinction_method none
_refine_ls_goodness_of_fit_all 41.6
_refine_ls_hydrogen_treatment noref
_refine_ls_matrix_type full
_refine_ls_number_constraints 0
_refine_ls_number_parameters 30
_refine_ls_number_reflns 566
_refine_ls_number_restraints 0
_refine_ls_R_I_factor 6.0287
_cod_data_source_file cg2008254_si_003.cif
_cod_data_source_block Gd(HBDP)
_cod_depositor_comments
;
The following automatic conversions were performed:

'_symmetry_cell_setting' value 'Monoclinic' changed to 'monoclinic'
according to /home/saulius/struct/CIF-dictionaries/cif_core.dic
dictionary named 'cif_core.dic' version 2.4.1 from 2010-06-29.

Automatic conversion script
Id: cif_fix_values 1715 2011-07-08 13:25:40Z adriana 
;
_cod_original_sg_symbol_H-M 'C 2/c'
_cod_database_code 4501183
_pd_proc_ls_prof_cr_factor 15.8901
_pd_proc_ls_prof_cwr_factor 14.7540
_pd_proc_ls_prof_cwr_expected 2.2885
_pd_proc_ls_prof_chi2 41.5626
_pd_proc_ls_prof_echi2 41.5626

loop_
_symmetry_equiv_pos_as_xyz
x,y,z
-x,y,-z+1/2
-x,-y,-z
x,-y,z+1/2
x+1/2,y+1/2,z
-x+1/2,y+1/2,-z+1/2
-x+1/2,-y+1/2,-z
x+1/2,-y+1/2,z+1/2

loop_
_atom_site_label
_atom_site_fract_x
_atom_site_fract_y
_atom_site_fract_z
_atom_site_U_iso_or_equiv
_atom_site_occupancy
_atom_site_adp_type
_atom_site_type_symbol
Gd1 0.00000 0.2342(3) 0.25000 0.02271 1.00000 Uani Gd
P1 -0.1202(20) 0.3462(7) 0.5006(17) 0.02016 1.00000 Uani P
O1 0.239(4) 0.3301(14) 0.151(4) 0.02254 1.00000 Uani O
O2 0.393(5) 0.1793(9) 0.483(3) 0.02285 1.00000 Uani O
O3 -0.223(6) 0.1521(12) 0.370(3) 0.02473 1.00000 Uani O
C2 0.163(3) 0.4571(12) 0.619(3) 0.030(5) 0.53300 Uani C
C3 -0.214(4) 0.4745(12) 0.379(3) 0.031(7) 0.53300 Uani C
C2A 0.171(3) 0.4548(13) 0.476(3) 0.018(6) 0.46700 Uani C
C3A -0.216(4) 0.4786(11) 0.529(4) 0.030(5) 0.46700 Uani C
C1 -0.0513(19) 0.4320(6) 0.4979(15) 0.021(3) 1.00000 Uani C
H2 0.2706 0.4292 0.6983 0.036 0.53300 Uiso H
H3 -0.3576 0.4576 0.2988 0.038 0.53300 Uiso H
H2A 0.2895 0.4247 0.4647 0.021 0.46700 Uiso H
H3A -0.3583 0.4643 0.5538 0.036 0.46700 Uiso H

loop_
_atom_site_aniso_label
_atom_site_aniso_U_11
_atom_site_aniso_U_22
_atom_site_aniso_U_33
_atom_site_aniso_U_12
_atom_site_aniso_U_13
_atom_site_aniso_U_23
_atom_site_aniso_type_symbol
Gd1 0.02212 0.02317 0.02284 0.00000 0.00665 0.00000 Gd
P1 0.01972 0.01813 0.02263 -0.00032 0.00588 -0.00031 P
O1 0.02011 0.02720 0.02031 -0.00483 0.00289 -0.00195 O
O2 0.02585 0.02337 0.01934 0.00384 0.00482 0.00390 O
O3 0.02969 0.01934 0.02516 -0.00673 0.00482 -0.00483 O
C2 0.01723 0.02619 0.04161 0.00867 0.00673 0.02230 C
C3 0.02107 0.03788 0.03385 0.00867 0.01251 -0.00483 C
C2A 0.01149 0.02619 0.01355 -0.00962 0.00384 0.00000 C
C3A 0.01723 0.02619 0.04161 0.00867 0.00673 0.02230 C
C1 0.01244 0.03103 0.02227 -0.00289 0.01059 -0.00288 C

loop_
_atom_type_symbol
_atom_type_scat_Cromer_Mann_a1
_atom_type_scat_Cromer_Mann_b1
_atom_type_scat_Cromer_Mann_a2
_atom_type_scat_Cromer_Mann_b2
_atom_type_scat_Cromer_Mann_a3
_atom_type_scat_Cromer_Mann_b3
_atom_type_scat_Cromer_Mann_a4
_atom_type_scat_Cromer_Mann_b4
_atom_type_scat_Cromer_Mann_c
_atom_type_scat_dispersion_real
_atom_type_scat_dispersion_imag
_atom_type_scat_source
gd 25.07090 2.25341 19.07980 0.18195 13.85180 12.93310 3.54545 101.39799 2.41960 -9.24200 11.94600 International_Tables_for_Crystallography_Vol.C(1991)_Tables_6.1.1.4_and_6.1.1.5
p 6.43450 1.90670 4.17910 27.15700 1.78000 0.52600 1.49080 68.16450 1.11490 0.28300 0.43400 International_Tables_for_Crystallography_Vol.C(1991)_Tables_6.1.1.4_and_6.1.1.5
o 3.04850 13.27710 2.28680 5.70110 1.54630 0.32390 0.86700 32.90890 0.25080 0.04700 0.03200 International_Tables_for_Crystallography_Vol.C(1991)_Tables_6.1.1.4_and_6.1.1.5
h 0.49300 10.51090 0.32291 26.12570 0.14019 3.14236 0.04081 57.79970 0.00304 0.00000 0.00000 International_Tables_for_Crystallography_Vol.C(1991)_Tables_6.1.1.4_and_6.1.1.5
c 2.31000 20.84390 1.02000 10.20750 1.58860 0.56870 0.86500 51.65120 0.21560 0.01700 0.00900 International_Tables_for_Crystallography_Vol.C(1991)_Tables_6.1.1.4_and_6.1.1.5

loop_
_geom_angle_atom_site_label_1
_geom_angle_atom_site_label_2
_geom_angle_atom_site_label_3
_geom_angle
_geom_angle_site_symmetry_3
O1 Gd1 O2 98.8(14) .
O1 Gd1 O3 173.6(9) .
O2 Gd1 O3 80.2(15) .
O1 Gd1 O2 117.0(14) 2_555
O1 Gd1 O3 90.3(15) 2_555
O2 Gd1 O3 66.7(12) 2_555

loop_
_geom_bond_atom_site_label_1
_geom_bond_atom_site_label_2
_geom_bond_distance
_geom_bond_site_symmetry_2
Gd1 O1 2.59(3) .
Gd1 O1 2.59(3) 2_555
Gd1 O2 2.62(2) .
Gd1 O2 2.62(2) 2_555
Gd1 O2 2.69(2) 7_556
Gd1 O2 2.69(2) 8_454
Gd1 O3 2.42(3) .
Gd1 O3 2.42(3) 2_555
P1 O1 1.24(3) 2_555
P1 O2 1.31(3) 7_556
P1 O3 1.55(4) 7_456
P1 C1 1.754(14) .
O1 Gd1 2.59(3) .
O1 P1 1.24(3) 2_555
O2 Gd1 2.62(2) .
O2 Gd1 2.69(2) 7_556
O2 P1 1.31(3) 7_556
O3 Gd1 2.42(3) .
O3 P1 1.55(4) 7_456
C1 P1 1.754(14) .
